data_7035374
loop_
_publ_author_name
'P\/lotek, Micha\/l'
'Starosta, Rados\/law'
'Komarnicka, Urszula K.'
'Sk\'orska-Stania, Agnieszka'
'Je\.zowska-Bojczuk, Ma\/lgorzata'
'Stochel, Gra\.zyna'
'Kyzio\/l, Agnieszka'

_publ_section_title
;
 New ruthenium(ii) coordination compounds possessing bidentate
 aminomethylphosphane ligands: synthesis, characterization and preliminary
 biological study in vitro.
;
_journal_issue 31
_journal_name_full 'Dalton transactions (Cambridge, England : 2003)'
_journal_page_first 13969
_journal_page_last 13978
_journal_paper_doi 10.1039/c5dt01119a
_journal_volume 44
_journal_year 2015
_chemical_formula_sum 'C34 H40 Cl2 N2 O2 P2 Ru'
_chemical_formula_weight 742.59
_chemical_name_systematic (OC-6-12)-dichlorobis{[4-(tetrahydro-1,4-oxazino-?N)methyl]diphenylphosphine-?P}ruthenium(II)
_space_group_IT_number 14
_symmetry_cell_setting monoclinic
_symmetry_Int_Tables_number 14
_symmetry_space_group_name_Hall '-P 2yn'
_symmetry_space_group_name_H-M 'P 1 21/n 1'
_atom_sites_solution_hydrogens geom
_audit_creation_date 2014-12-04T13:06:56-00:00
_audit_creation_method 'WinGX routine CIF_UPDATE'
_audit_update_record
;
2015-05-07 deposited with the CCDC.
2015-06-08 downloaded from the CCDC.
;
_cell_angle_alpha 90
_cell_angle_beta 104.386(2)
_cell_angle_gamma 90
_cell_formula_units_Z 2
_cell_length_a 11.7180(3)
_cell_length_b 10.6960(3)
_cell_length_c 13.4140(4)
_cell_measurement_reflns_used 761
_cell_measurement_temperature 120(2)
_cell_measurement_theta_max 28.6135
_cell_measurement_theta_min 2.8055
_cell_volume 1628.54(8)
_computing_cell_refinement
;
CrysAlisPro, Agilent Technologies,
Version 1.171.36.20 (release 27-06-2012 CrysAlis171 .NET)
(compiled Jul 11 2012,15:38:31)
;
_computing_data_collection
;
CrysAlisPro, Agilent Technologies,
Version 1.171.36.20 (release 27-06-2012 CrysAlis171 .NET)
(compiled Jul 11 2012,15:38:31)
;
_computing_data_reduction
;
CrysAlisPro, Agilent Technologies,
Version 1.171.36.20 (release 27-06-2012 CrysAlis171 .NET)
(compiled Jul 11 2012,15:38:31)
;
_computing_molecular_graphics 'Ortep for Windows (Farrugia, 2012)'
_computing_publication_material 'WinGX publication routines (Farrugia, 2012)'
_computing_structure_refinement 'SHELXL-2012 (Sheldrick, 2012)'
_computing_structure_solution 'SHELXS (Sheldrick, 2008)'
_diffrn_ambient_temperature 120(2)
_diffrn_measured_fraction_theta_full 0.998
_diffrn_measured_fraction_theta_max 0.997
_diffrn_measurement_device_type 'Xcalibur, Ruby'
_diffrn_radiation_monochromator graphite
_diffrn_radiation_source 'Enhance (Mo) X-ray Source'
_diffrn_radiation_type MoK\a
_diffrn_radiation_wavelength 0.71073
_diffrn_reflns_av_R_equivalents 0.0354
_diffrn_reflns_av_unetI/netI 0.0287
_diffrn_reflns_Laue_measured_fraction_full 0.998
_diffrn_reflns_Laue_measured_fraction_max 0.997
_diffrn_reflns_limit_h_max 15
_diffrn_reflns_limit_h_min -15
_diffrn_reflns_limit_k_max 13
_diffrn_reflns_limit_k_min -13
_diffrn_reflns_limit_l_max 17
_diffrn_reflns_limit_l_min -17
_diffrn_reflns_number 13237
_diffrn_reflns_point_group_measured_fraction_full 0.998
_diffrn_reflns_point_group_measured_fraction_max 0.997
_diffrn_reflns_theta_full 25.242
_diffrn_reflns_theta_max 27.462
_diffrn_reflns_theta_min 2.812
_exptl_absorpt_coefficient_mu 0.778
_exptl_absorpt_correction_T_max 1.00000
_exptl_absorpt_correction_T_min 0.57884
_exptl_absorpt_correction_type multi-scan
_exptl_absorpt_process_details
;
CrysAlisPro, Agilent Technologies,
Version 1.171.36.20 (release 27-06-2012 CrysAlis171 .NET)
(compiled Jul 11 2012,15:38:31)
Empirical absorption correction using spherical harmonics,
 implemented in SCALE3 ABSPACK scaling algorithm.
;
_exptl_crystal_colour yellow-orange
_exptl_crystal_density_diffrn 1.514
_exptl_crystal_description block
_exptl_crystal_F_000 764
_exptl_crystal_size_max 0.35
_exptl_crystal_size_mid 0.15
_exptl_crystal_size_min 0.15
_refine_diff_density_max 0.824
_refine_diff_density_min -0.803
_refine_diff_density_rms 0.078
_refine_ls_extinction_method none
_refine_ls_goodness_of_fit_ref 1.091
_refine_ls_hydrogen_treatment constr
_refine_ls_matrix_type full
_refine_ls_number_parameters 196
_refine_ls_number_reflns 3718
_refine_ls_number_restraints 0
_refine_ls_restrained_S_all 1.091
_refine_ls_R_factor_all 0.0392
_refine_ls_R_factor_gt 0.0288
_refine_ls_shift/su_max 0
_refine_ls_shift/su_mean 0
_refine_ls_structure_factor_coef Fsqd
_refine_ls_weighting_details
;
 w=1/[\s^2^(Fo^2^)+(0.0325P)^2^+1.0523P]
 where P=(Fo^2^+2Fc^2^)/3
;
_refine_ls_weighting_scheme calc
_refine_ls_wR_factor_gt 0.0656
_refine_ls_wR_factor_ref 0.0703
_reflns_Friedel_coverage 0
_reflns_number_gt 3147
_reflns_number_total 3718
_reflns_threshold_expression 'I > 2\s(I)'
_cod_data_source_file c5dt01119a2.cif
_cod_data_source_block rupm1
_cod_depositor_comments 'Adding full bibliography for 7035374--7035378.cif.'
_cod_original_sg_symbol_H-M 'P 21/n'
_cod_database_code 7035374

loop_
_symmetry_equiv_pos_as_xyz
'x, y, z'
'-x+1/2, y+1/2, -z+1/2'
'-x, -y, -z'
'x-1/2, -y-1/2, z-1/2'

loop_
_atom_site_label
_atom_site_type_symbol
_atom_site_fract_x
_atom_site_fract_y
_atom_site_fract_z
_atom_site_U_iso_or_equiv
_atom_site_adp_type
_atom_site_occupancy
_atom_site_site_symmetry_order
_atom_site_calc_flag
_atom_site_refinement_flags_posn
_atom_site_refinement_flags_adp
_atom_site_refinement_flags_occupancy
C1 C -0.09520(19) 0.1399(2) -0.18363(16) 0.0187(4) Uani 1 1 d . . .
H1A H -0.1473 0.1299 -0.2517 0.022 Uiso 1 1 calc R U .
H1B H -0.0629 0.2239 -0.1768 0.022 Uiso 1 1 calc R U .
C11 C 0.10915(18) 0.1003(2) -0.18393(17) 0.0191(4) Uani 1 1 d . . .
H11A H 0.1381 0.1653 -0.1336 0.023 Uiso 1 1 calc R U .
H11B H 0.0891 0.1387 -0.2515 0.023 Uiso 1 1 calc R U .
C12 C 0.20457(19) 0.0047(2) -0.17938(17) 0.0211(4) Uani 1 1 d . . .
H12B H 0.2730 0.0453 -0.1934 0.025 Uiso 1 1 calc R U .
H12A H 0.2277 -0.0302 -0.1106 0.025 Uiso 1 1 calc R U .
C13 C 0.0661(2) -0.1529(2) -0.23061(18) 0.0224(5) Uani 1 1 d . . .
H13B H 0.0873 -0.1885 -0.1620 0.027 Uiso 1 1 calc R U .
H13A H 0.0405 -0.2205 -0.2792 0.027 Uiso 1 1 calc R U .
C14 C -0.03394(19) -0.0612(2) -0.23842(16) 0.0193(4) Uani 1 1 d . . .
H14A H -0.0566 -0.0272 -0.3076 0.023 Uiso 1 1 calc R U .
H14B H -0.1016 -0.1044 -0.2254 0.023 Uiso 1 1 calc R U .
C31 C -0.31083(18) 0.0314(2) -0.14629(17) 0.0178(4) Uani 1 1 d . . .
C32 C -0.3784(2) 0.0802(2) -0.23838(18) 0.0226(5) Uani 1 1 d . . .
H32 H -0.3497 0.1471 -0.2693 0.027 Uiso 1 1 calc R U .
C33 C -0.4882(2) 0.0300(2) -0.2845(2) 0.0275(5) Uani 1 1 d . . .
H33 H -0.5325 0.0628 -0.3462 0.033 Uiso 1 1 calc R U .
C34A C -0.5313(2) -0.0689(2) -0.2384(2) 0.0285(5) Uani 1 1 d . . .
H34 H -0.6050 -0.1024 -0.2690 0.034 Uiso 1 1 calc R U .
C34 C -0.4648(2) -0.1180(2) -0.1467(2) 0.0272(5) Uani 1 1 d . . .
H35 H -0.4943 -0.1841 -0.1156 0.033 Uiso 1 1 calc R U .
C35 C -0.35404(19) -0.0692(2) -0.10093(18) 0.0211(4) Uani 1 1 d . . .
H36 H -0.3090 -0.1038 -0.0402 0.025 Uiso 1 1 calc R U .
C21 C -0.22539(19) 0.25709(19) -0.04812(16) 0.0172(4) Uani 1 1 d . . .
C22 C -0.1662(2) 0.3696(2) -0.05464(18) 0.0218(5) Uani 1 1 d . . .
H22 H -0.0998 0.3695 -0.0808 0.026 Uiso 1 1 calc R U .
C23 C -0.2060(2) 0.4813(2) -0.02230(18) 0.0246(5) Uani 1 1 d . . .
H23 H -0.1667 0.5554 -0.0281 0.030 Uiso 1 1 calc R U .
C24 C -0.3031(2) 0.4831(2) 0.01830(17) 0.0246(5) Uani 1 1 d . . .
H24 H -0.3282 0.5578 0.0415 0.030 Uiso 1 1 calc R U .
C25 C -0.3634(2) 0.3725(2) 0.02429(18) 0.0257(5) Uani 1 1 d . . .
H25 H -0.4295 0.3734 0.0509 0.031 Uiso 1 1 calc R U .
C26 C -0.3254(2) 0.2608(2) -0.00921(17) 0.0210(4) Uani 1 1 d . . .
H26 H -0.3670 0.1876 -0.0057 0.025 Uiso 1 1 calc R U .
N1 N 0.00110(15) 0.04271(17) -0.16301(13) 0.0161(3) Uani 1 1 d . . .
O1 O 0.16701(14) -0.09359(15) -0.25158(12) 0.0237(3) Uani 1 1 d . . .
Ru1 Ru 0.0000 0.0000 0.0000 0.01331(7) Uani 1 2 d S . P
Cl1 Cl 0.08548(4) 0.20524(4) 0.04293(4) 0.01781(11) Uani 1 1 d . . .
P1 P -0.17158(5) 0.10566(5) -0.08244(4) 0.01473(11) Uani 1 1 d . . .

loop_
_atom_site_aniso_label
_atom_site_aniso_U_11
_atom_site_aniso_U_22
_atom_site_aniso_U_33
_atom_site_aniso_U_23
_atom_site_aniso_U_13
_atom_site_aniso_U_12
C1 0.0196(10) 0.0208(10) 0.0158(10) 0.0052(8) 0.0047(8) 0.0015(8)
C11 0.0205(10) 0.0194(10) 0.0191(10) 0.0011(8) 0.0082(8) -0.0018(8)
C12 0.0205(10) 0.0212(11) 0.0238(11) -0.0002(9) 0.0096(9) -0.0017(9)
C13 0.0292(12) 0.0198(11) 0.0196(11) -0.0024(9) 0.0086(9) -0.0025(9)
C14 0.0234(11) 0.0207(11) 0.0132(10) -0.0025(8) 0.0034(8) -0.0032(9)
C31 0.0168(10) 0.0171(10) 0.0195(10) -0.0038(8) 0.0046(8) 0.0015(8)
C32 0.0226(11) 0.0188(11) 0.0247(11) -0.0013(9) 0.0025(9) 0.0039(8)
C33 0.0221(11) 0.0258(12) 0.0296(13) -0.0089(10) -0.0035(10) 0.0068(9)
C34A 0.0169(11) 0.0264(12) 0.0410(14) -0.0168(11) 0.0048(10) 0.0008(9)
C34 0.0247(12) 0.0223(11) 0.0385(14) -0.0090(10) 0.0154(10) -0.0057(9)
C35 0.0222(11) 0.0192(11) 0.0231(11) -0.0027(9) 0.0081(9) -0.0006(8)
C21 0.0208(10) 0.0153(10) 0.0137(10) 0.0016(8) 0.0007(8) 0.0010(8)
C22 0.0200(11) 0.0171(10) 0.0258(12) 0.0017(9) 0.0009(9) -0.0026(8)
C23 0.0268(12) 0.0170(11) 0.0255(12) 0.0004(9) -0.0021(9) -0.0015(9)
C24 0.0352(13) 0.0195(11) 0.0167(10) -0.0014(9) 0.0019(9) 0.0067(9)
C25 0.0343(13) 0.0244(12) 0.0216(11) 0.0016(9) 0.0129(10) 0.0055(10)
C26 0.0267(11) 0.0183(10) 0.0199(11) 0.0029(9) 0.0090(9) 0.0009(9)
N1 0.0174(8) 0.0159(8) 0.0148(8) 0.0003(7) 0.0038(7) -0.0003(7)
O1 0.0282(8) 0.0222(8) 0.0247(8) -0.0031(7) 0.0142(7) -0.0017(7)
Ru1 0.01485(12) 0.01216(11) 0.01295(12) 0.00044(9) 0.00348(8) -0.00153(8)
Cl1 0.0200(2) 0.0140(2) 0.0193(2) -0.00096(19) 0.00459(19) -0.00355(18)
P1 0.0158(2) 0.0136(2) 0.0148(2) 0.0011(2) 0.0037(2) -0.00074(19)

loop_
_atom_type_symbol
_atom_type_description
_atom_type_scat_dispersion_real
_atom_type_scat_dispersion_imag
_atom_type_scat_source
C C 0.0033 0.0016 'International Tables Vol C Tables 4.2.6.8 and 6.1.1.4'
H H 0 0 'International Tables Vol C Tables 4.2.6.8 and 6.1.1.4'
N N 0.0061 0.0033 'International Tables Vol C Tables 4.2.6.8 and 6.1.1.4'
O O 0.0106 0.006 'International Tables Vol C Tables 4.2.6.8 and 6.1.1.4'
Ru Ru -1.2594 0.8363 'International Tables Vol C Tables 4.2.6.8 and 6.1.1.4'
Cl Cl 0.1484 0.1585 'International Tables Vol C Tables 4.2.6.8 and 6.1.1.4'
P P 0.1023 0.0942 'International Tables Vol C Tables 4.2.6.8 and 6.1.1.4'

loop_
_geom_angle_atom_site_label_1
_geom_angle_atom_site_label_2
_geom_angle_atom_site_label_3
_geom_angle
_geom_angle_site_symmetry_1
_geom_angle_site_symmetry_3
N1 C1 P1 101.93(13) . .
N1 C1 H1A 111.4 . .
P1 C1 H1A 111.4 . .
N1 C1 H1B 111.4 . .
P1 C1 H1B 111.4 . .
H1A C1 H1B 109.2 . .
N1 C11 C12 111.57(17) . .
N1 C11 H11A 109.3 . .
C12 C11 H11A 109.3 . .
N1 C11 H11B 109.3 . .
C12 C11 H11B 109.3 . .
H11A C11 H11B 108.0 . .
O1 C12 C11 111.91(18) . .
O1 C12 H12B 109.2 . .
C11 C12 H12B 109.2 . .
O1 C12 H12A 109.2 . .
C11 C12 H12A 109.2 . .
H12B C12 H12A 107.9 . .
O1 C13 C14 111.29(18) . .
O1 C13 H13B 109.4 . .
C14 C13 H13B 109.4 . .
O1 C13 H13A 109.4 . .
C14 C13 H13A 109.4 . .
H13B C13 H13A 108.0 . .
N1 C14 C13 111.02(17) . .
N1 C14 H14A 109.4 . .
C13 C14 H14A 109.4 . .
N1 C14 H14B 109.4 . .
C13 C14 H14B 109.4 . .
H14A C14 H14B 108.0 . .
C35 C31 C32 119.3(2) . .
C35 C31 P1 120.73(17) . .
C32 C31 P1 119.86(17) . .
C33 C32 C31 120.6(2) . .
C33 C32 H32 119.7 . .
C31 C32 H32 119.7 . .
C34A C33 C32 119.9(2) . .
C34A C33 H33 120.1 . .
C32 C33 H33 120.1 . .
C33 C34A C34 119.9(2) . .
C33 C34A H34 120.0 . .
C34 C34A H34 120.0 . .
C34A C34 C35 120.5(2) . .
C34A C34 H35 119.8 . .
C35 C34 H35 119.8 . .
C34 C35 C31 119.8(2) . .
C34 C35 H36 120.1 . .
C31 C35 H36 120.1 . .
C26 C21 C22 118.2(2) . .
C26 C21 P1 119.37(16) . .
C22 C21 P1 122.34(17) . .
C23 C22 C21 120.6(2) . .
C23 C22 H22 119.7 . .
C21 C22 H22 119.7 . .
C24 C23 C22 120.6(2) . .
C24 C23 H23 119.7 . .
C22 C23 H23 119.7 . .
C23 C24 C25 119.4(2) . .
C23 C24 H24 120.3 . .
C25 C24 H24 120.3 . .
C26 C25 C24 120.4(2) . .
C26 C25 H25 119.8 . .
C24 C25 H25 119.8 . .
C25 C26 C21 120.8(2) . .
C25 C26 H26 119.6 . .
C21 C26 H26 119.6 . .
C14 N1 C11 106.44(16) . .
C14 N1 C1 108.79(16) . .
C11 N1 C1 108.15(16) . .
C14 N1 Ru1 116.33(13) . .
C11 N1 Ru1 118.57(13) . .
C1 N1 Ru1 97.71(11) . .
C12 O1 C13 108.97(16) . .
N1 Ru1 N1 180.0 3 .
N1 Ru1 P1 110.42(5) 3 .
N1 Ru1 P1 69.58(5) . .
N1 Ru1 P1 69.59(5) 3 3
N1 Ru1 P1 110.42(5) . 3
P1 Ru1 P1 180.0 . 3
N1 Ru1 Cl1 86.84(5) 3 3
N1 Ru1 Cl1 93.16(5) . 3
P1 Ru1 Cl1 93.989(18) . 3
P1 Ru1 Cl1 86.011(18) 3 3
N1 Ru1 Cl1 93.16(5) 3 .
N1 Ru1 Cl1 86.84(5) . .
P1 Ru1 Cl1 86.011(18) . .
P1 Ru1 Cl1 93.990(18) 3 .
Cl1 Ru1 Cl1 180.0 3 .
C31 P1 C21 100.29(10) . .
C31 P1 C1 106.41(10) . .
C21 P1 C1 105.65(10) . .
C31 P1 Ru1 125.21(7) . .
C21 P1 Ru1 128.13(7) . .
C1 P1 Ru1 85.76(7) . .

loop_
_geom_bond_atom_site_label_1
_geom_bond_atom_site_label_2
_geom_bond_distance
_geom_bond_site_symmetry_2
C1 N1 1.508(3) .
C1 P1 1.839(2) .
C1 H1A 0.9700 .
C1 H1B 0.9700 .
C11 N1 1.496(3) .
C11 C12 1.505(3) .
C11 H11A 0.9700 .
C11 H11B 0.9700 .
C12 O1 1.423(3) .
C12 H12B 0.9700 .
C12 H12A 0.9700 .
C13 O1 1.430(3) .
C13 C14 1.512(3) .
C13 H13B 0.9700 .
C13 H13A 0.9700 .
C14 N1 1.491(3) .
C14 H14A 0.9700 .
C14 H14B 0.9700 .
C31 C35 1.392(3) .
C31 C32 1.393(3) .
C31 P1 1.825(2) .
C32 C33 1.390(3) .
C32 H32 0.9300 .
C33 C34A 1.382(4) .
C33 H33 0.9300 .
C34A C34 1.386(4) .
C34A H34 0.9300 .
C34 C35 1.392(3) .
C34 H35 0.9300 .
C35 H36 0.9300 .
C21 C26 1.397(3) .
C21 C22 1.402(3) .
C21 P1 1.838(2) .
C22 C23 1.390(3) .
C22 H22 0.9300 .
C23 C24 1.379(3) .
C23 H23 0.9300 .
C24 C25 1.390(3) .
C24 H24 0.9300 .
C25 C26 1.389(3) .
C25 H25 0.9300 .
C26 H26 0.9300 .
N1 Ru1 2.2370(17) .
Ru1 N1 2.2370(17) 3
Ru1 P1 2.3319(5) .
Ru1 P1 2.3319(5) 3
Ru1 Cl1 2.4223(5) 3
Ru1 Cl1 2.4223(5) .

loop_
_geom_torsion_atom_site_label_1
_geom_torsion_atom_site_label_2
_geom_torsion_atom_site_label_3
_geom_torsion_atom_site_label_4
_geom_torsion
N1 C11 C12 O1 58.8(2)
O1 C13 C14 N1 -60.4(2)
C35 C31 C32 C33 0.5(3)
P1 C31 C32 C33 -175.73(17)
C31 C32 C33 C34A 0.4(3)
C32 C33 C34A C34 -0.3(3)
C33 C34A C34 C35 -0.6(3)
C34A C34 C35 C31 1.4(3)
C32 C31 C35 C34 -1.3(3)
P1 C31 C35 C34 174.81(17)
C26 C21 C22 C23 0.5(3)
P1 C21 C22 C23 -176.23(17)
C21 C22 C23 C24 1.1(3)
C22 C23 C24 C25 -1.7(4)
C23 C24 C25 C26 0.7(4)
C24 C25 C26 C21 0.9(3)
C22 C21 C26 C25 -1.5(3)
P1 C21 C26 C25 175.38(17)
C13 C14 N1 C11 56.1(2)
C13 C14 N1 C1 172.43(17)
C13 C14 N1 Ru1 -78.51(19)
C12 C11 N1 C14 -55.4(2)
C12 C11 N1 C1 -172.15(17)
C12 C11 N1 Ru1 78.0(2)
P1 C1 N1 C14 101.41(16)
P1 C1 N1 C11 -143.36(14)
P1 C1 N1 Ru1 -19.84(12)
C11 C12 O1 C13 -58.8(2)
C14 C13 O1 C12 59.5(2)
C35 C31 P1 C21 -110.49(18)
C32 C31 P1 C21 65.64(19)
C35 C31 P1 C1 139.68(18)
C32 C31 P1 C1 -44.2(2)
C35 C31 P1 Ru1 43.2(2)
C32 C31 P1 Ru1 -140.71(15)
C26 C21 P1 C31 42.22(19)
C22 C21 P1 C31 -141.07(19)
C26 C21 P1 C1 152.65(17)
C22 C21 P1 C1 -30.6(2)
C26 C21 P1 Ru1 -110.33(17)
C22 C21 P1 Ru1 66.4(2)
N1 C1 P1 C31 -106.64(14)
N1 C1 P1 C21 147.35(13)
N1 C1 P1 Ru1 18.87(12)
